data_4021207
loop_
_publ_author_name
'Gregory R. Dake'
'Micha\"el D. B. Fenster'
'M\'elissa Fleury'
'Brian O. Patrick'

_publ_section_title
;
 Investigations of \a-Siloxy-Epoxide Ring Expansions
 Forming 1-Azaspirocyclic Ketones
;
_journal_name_full 'Journal of Organic Chemistry'
_journal_page_first 5676
_journal_page_last 5683
_journal_paper_doi 10.1021/jo049356+
_journal_volume 69
_journal_year 2004
_chemical_formula_sum 'C24 H26 N2 O7 S'
_chemical_formula_weight 486.54
_space_group_IT_number 14
_symmetry_cell_setting monoclinic
_symmetry_space_group_name_Hall '-P 2yn'
_symmetry_space_group_name_H-M 'P 1 21/n 1'
_cell_angle_alpha 90
_cell_angle_beta 95.352(1)
_cell_angle_gamma 90
_cell_formula_units_Z 12
_cell_length_a 21.9379(8)
_cell_length_b 13.6295(4)
_cell_length_c 23.4087(8)
_cell_measurement_temperature 173.2
_cell_volume 6968.8(4)
_diffrn_ambient_temperature 173.2
_exptl_crystal_density_diffrn 1.391
_cod_original_sg_symbol_H-M 'P 21/n'
_cod_original_formula_sum 'C24 H26 N2 O7 S '
_cod_database_code 4021207

loop_
_symmetry_equiv_pos_as_xyz
'  +x,  +y,  +z'
1/2-x,1/2+y,1/2-z
'  -x,  -y,  -z'
1/2+x,1/2-y,1/2+z

loop_
_atom_site_label
_atom_site_fract_x
_atom_site_fract_y
_atom_site_fract_z
_atom_site_U_iso_or_equiv
_atom_site_occupancy
_atom_site_refinement_flags
_atom_site_adp_type
_atom_site_calc_flag
_atom_site_calc_attached_atom
S(13A) 0.16982(3) -0.16512(4) 0.94242(3) 0.0254(2) 1.000 . Uani d ?
O(12A) 0.03148(7) -0.2382(1) 0.96308(7) 0.0305(5) 1.000 . Uani d ?
O(14A) 0.15688(7) -0.2165(1) 0.99325(7) 0.0313(5) 1.000 . Uani d ?
O(15A) 0.23182(7) -0.1657(1) 0.92737(8) 0.0377(5) 1.000 . Uani d ?
O(23A) -0.00496(7) -0.2612(1) 0.84760(7) 0.0297(5) 1.000 . Uani d ?
O(25A) -0.06408(8) -0.3871(1) 0.87152(9) 0.0437(6) 1.000 . Uani d ?
O(33A) -0.27763(9) -0.0425(2) 0.93743(9) 0.0544(7) 1.000 . Uani d ?
O(34A) -0.2228(1) 0.0722(2) 0.9048(1) 0.0691(8) 1.000 . Uani d ?
N(1A) 0.12234(8) -0.2064(1) 0.88867(8) 0.0217(5) 1.000 . Uani d ?
N(32A) -0.2325(1) -0.0136(2) 0.9153(1) 0.0413(8) 1.000 . Uani d ?
N(1C) 0.13068(8) -0.2133(1) 0.55622(8) 0.0215(5) 1.000 . Uani d ?
C(2A) 0.0958(1) -0.3063(1) 0.8947(1) 0.0210(6) 1.000 . Uani d ?
C(2C) 0.1068(1) -0.3150(2) 0.5631(1) 0.0211(6) 1.000 . Uani d ?
C(3A) 0.0477(1) -0.3245(2) 0.8424(1) 0.0285(7) 1.000 . Uani d ?
C(3C) 0.0581(1) -0.3370(2) 0.5117(1) 0.0267(7) 1.000 . Uani d ?
C(4A) 0.0700(1) -0.2990(2) 0.7851(1) 0.0393(8) 1.000 . Uani d ?
C(4C) 0.0787(1) -0.3103(2) 0.4536(1) 0.0361(8) 1.000 . Uani d ?
C(5A) 0.0930(1) -0.1941(2) 0.7849(1) 0.0409(9) 1.000 . Uani d ?
C(5C) 0.0988(1) -0.2039(2) 0.4528(1) 0.0377(8) 1.000 . Uani d ?
C(6A) 0.1437(1) -0.1810(2) 0.8323(1) 0.0344(8) 1.000 . Uani d ?
C(6C) 0.1499(1) -0.1869(2) 0.4991(1) 0.0314(8) 1.000 . Uani d ?
C(7A) 0.0583(1) -0.3092(2) 0.9476(1) 0.0220(7) 1.000 . Uani d ?
C(7C) 0.0712(1) -0.3204(2) 0.6170(1) 0.0259(7) 1.000 . Uani d ?
C(8A) 0.0495(1) -0.4085(2) 0.9739(1) 0.0298(7) 1.000 . Uani d ?
C(8C) 0.0675(1) -0.4190(2) 0.6443(1) 0.0434(9) 1.000 . Uani d ?
C(9A) 0.1060(1) -0.4738(2) 0.9784(1) 0.0347(8) 1.000 . Uani d ?
C(9C) 0.1209(2) -0.4842(2) 0.6440(2) 0.063(1) 1.000 . Uani d ?
C(10A) 0.1277(1) -0.4855(2) 0.9191(1) 0.0325(8) 1.000 . Uani d ?
C(10C) 0.1419(1) -0.4935(2) 0.5840(1) 0.0373(8) 1.000 . Uani d ?
C(11A) 0.1462(1) -0.3865(2) 0.8963(1) 0.0277(7) 1.000 . Uani d ?
C(11C) 0.1590(1) -0.3912(2) 0.5640(1) 0.0294(7) 1.000 . Uani d ?
O(12C) 0.04157(7) -0.2521(1) 0.63230(7) 0.0327(5) 1.000 . Uani d ?
S(13C) 0.17843(3) -0.16898(4) 0.60854(3) 0.0245(2) 1.000 . Uani d ?
O(14C) 0.16725(7) -0.2195(1) 0.66021(7) 0.0302(5) 1.000 . Uani d ?
O(15C) 0.24023(7) -0.1672(1) 0.59255(8) 0.0347(5) 1.000 . Uani d ?
C(16A) 0.1466(1) -0.0415(2) 0.9455(1) 0.0255(7) 1.000 . Uani d ?
C(16C) 0.1536(1) -0.0465(2) 0.6111(1) 0.0255(7) 1.000 . Uani d ?
C(17A) 0.0892(1) -0.0182(2) 0.9602(1) 0.0420(9) 1.000 . Uani d ?
C(17C) 0.0938(1) -0.0263(2) 0.6219(1) 0.0336(8) 1.000 . Uani d ?
C(18A) 0.0716(1) 0.0789(2) 0.9619(1) 0.0435(9) 1.000 . Uani d ?
C(18C) 0.0752(1) 0.0707(2) 0.6234(1) 0.0352(8) 1.000 . Uani d ?
C(19A) 0.1109(1) 0.1538(2) 0.9494(1) 0.0276(7) 1.000 . Uani d ?
C(19C) 0.1150(1) 0.1473(2) 0.6153(1) 0.0294(7) 1.000 . Uani d ?
C(20A) 0.1680(1) 0.1291(2) 0.9352(1) 0.0464(9) 1.000 . Uani d ?
C(20C) 0.1741(1) 0.1254(2) 0.6045(1) 0.0359(8) 1.000 . Uani d ?
C(21A) 0.1861(1) 0.0320(2) 0.9331(1) 0.0441(9) 1.000 . Uani d ?
C(21C) 0.1940(1) 0.0291(2) 0.6024(1) 0.0354(8) 1.000 . Uani d ?
C(22A) 0.0921(1) 0.2594(2) 0.9516(1) 0.0408(9) 1.000 . Uani d ?
C(22C) 0.0944(1) 0.2522(2) 0.6179(1) 0.0375(8) 1.000 . Uani d ?
O(23C) 0.00385(7) -0.2778(1) 0.51748(7) 0.0267(5) 1.000 . Uani d ?
C(24A) -0.0561(1) -0.3004(2) 0.8653(1) 0.0297(8) 1.000 . Uani d ?
C(24C) -0.0468(1) -0.3223(2) 0.5331(1) 0.0274(7) 1.000 . Uani d ?
O(25C) -0.05212(8) -0.4097(1) 0.53875(8) 0.0410(6) 1.000 . Uani d ?
C(26A) -0.1020(1) -0.2232(2) 0.8759(1) 0.0288(7) 1.000 . Uani d ?
C(26C) -0.0953(1) -0.2493(2) 0.5427(1) 0.0242(7) 1.000 . Uani d ?
C(27A) -0.1600(1) -0.2532(2) 0.8872(1) 0.0401(9) 1.000 . Uani d ?
C(27C) -0.1544(1) -0.2833(2) 0.5476(1) 0.0310(7) 1.000 . Uani d ?
C(28A) -0.2035(1) -0.1844(2) 0.9000(1) 0.0413(9) 1.000 . Uani d ?
C(28C) -0.2004(1) -0.2188(2) 0.5594(1) 0.0325(8) 1.000 . Uani d ?
C(29A) -0.1872(1) -0.0873(2) 0.9009(1) 0.0309(8) 1.000 . Uani d ?
C(29C) -0.1855(1) -0.1205(2) 0.5661(1) 0.0276(7) 1.000 . Uani d ?
C(30A) -0.1299(1) -0.0552(2) 0.8896(1) 0.0390(9) 1.000 . Uani d ?
C(30C) -0.1275(1) -0.0844(2) 0.5610(1) 0.0294(7) 1.000 . Uani d ?
C(31A) -0.0869(1) -0.1246(2) 0.8773(1) 0.0375(8) 1.000 . Uani d ?
C(31C) -0.0820(1) -0.1498(2) 0.5492(1) 0.0283(7) 1.000 . Uani d ?
N(32C) -0.2335(1) -0.0511(2) 0.5803(1) 0.0364(7) 1.000 . Uani d ?
O(33C) -0.22283(9) 0.0365(1) 0.5780(1) 0.0606(8) 1.000 . Uani d ?
O(34C) -0.28128(8) -0.0847(1) 0.59464(9) 0.0482(7) 1.000 . Uani d ?
N(1B) -0.12551(8) 0.2600(1) 0.77301(8) 0.0224(5) 1.000 . Uani d ?
C(2B) -0.1021(1) 0.3606(1) 0.7629(1) 0.0215(6) 1.000 . Uani d ?
C(3B) -0.0520(1) 0.3854(2) 0.8119(1) 0.0265(7) 1.000 . Uani d ?
C(4B) -0.0708(1) 0.3662(2) 0.8712(1) 0.0366(8) 1.000 . Uani d ?
C(5B) -0.0913(1) 0.2602(2) 0.8764(1) 0.0387(8) 1.000 . Uani d ?
C(6B) -0.1433(1) 0.2382(2) 0.8315(1) 0.0316(8) 1.000 . Uani d ?
C(7B) -0.0685(1) 0.3626(2) 0.7075(1) 0.0251(7) 1.000 . Uani d ?
C(8B) -0.0655(1) 0.4599(2) 0.6779(1) 0.0453(9) 1.000 . Uani d ?
C(9B) -0.1185(2) 0.5251(2) 0.6791(1) 0.061(1) 1.000 . Uani d ?
C(10B) -0.1383(1) 0.5380(2) 0.7390(1) 0.0360(8) 1.000 . Uani d ?
C(11B) -0.1541(1) 0.4374(2) 0.7618(1) 0.0318(8) 1.000 . Uani d ?
O(12B) -0.03892(7) 0.2938(1) 0.69326(7) 0.0310(5) 1.000 . Uani d ?
S(13B) -0.17458(3) 0.21276(4) 0.72262(3) 0.0260(2) 1.000 . Uani d ?
O(14B) -0.16546(7) 0.2609(1) 0.66947(7) 0.0316(5) 1.000 . Uani d ?
O(15B) -0.23543(7) 0.2115(1) 0.74045(8) 0.0361(5) 1.000 . Uani d ?
C(16B) -0.1495(1) 0.0905(2) 0.7207(1) 0.0251(7) 1.000 . Uani d ?
C(17B) -0.0898(1) 0.0697(2) 0.7095(1) 0.0324(8) 1.000 . Uani d ?
C(18B) -0.0717(1) -0.0271(2) 0.7065(1) 0.0356(8) 1.000 . Uani d ?
C(19B) -0.1119(1) -0.1038(2) 0.7142(1) 0.0289(7) 1.000 . Uani d ?
C(20B) -0.1705(1) -0.0814(2) 0.7252(1) 0.0393(8) 1.000 . Uani d ?
C(21B) -0.1898(1) 0.0148(2) 0.7289(1) 0.0403(9) 1.000 . Uani d ?
C(22B) -0.0921(1) -0.2090(2) 0.7091(1) 0.0396(8) 1.000 . Uani d ?
O(23B) 0.00114(7) 0.3229(1) 0.80707(7) 0.0269(5) 1.000 . Uani d ?
C(24B) 0.0518(1) 0.3628(2) 0.7889(1) 0.0271(7) 1.000 . Uani d ?
O(25B) 0.05838(8) 0.4489(1) 0.77949(8) 0.0401(6) 1.000 . Uani d ?
C(26B) 0.0991(1) 0.2862(2) 0.7819(1) 0.0262(7) 1.000 . Uani d ?
C(27B) 0.1581(1) 0.3163(2) 0.7730(1) 0.0340(8) 1.000 . Uani d ?
C(28B) 0.2022(1) 0.2475(2) 0.7634(1) 0.0363(8) 1.000 . Uani d ?
C(29B) 0.1863(1) 0.1497(2) 0.7633(1) 0.0326(8) 1.000 . Uani d ?
C(30B) 0.1286(1) 0.1172(2) 0.7723(1) 0.0376(8) 1.000 . Uani d ?
C(31B) 0.0846(1) 0.1869(2) 0.7815(1) 0.0343(8) 1.000 . Uani d ?
N(32B) 0.2331(1) 0.0758(2) 0.7518(1) 0.0440(8) 1.000 . Uani d ?
O(33B) 0.2220(1) -0.0105(2) 0.7608(1) 0.0744(9) 1.000 . Uani d ?
O(34B) 0.28033(8) 0.1040(2) 0.73352(9) 0.0508(7) 1.000 . Uani d ?
H(1) 0.0348 -0.3934 0.8423 0.034 1.000 . Uiso c ?
H(2) 0.1034 -0.3438 0.7775 0.047 1.000 . Uiso c ?
H(3) 0.0361 -0.3069 0.7551 0.047 1.000 . Uiso c ?
H(4) 0.1086 -0.1798 0.7479 0.049 1.000 . Uiso c ?
H(5) 0.0595 -0.1492 0.7911 0.049 1.000 . Uiso c ?
H(6) 0.1573 -0.1124 0.8329 0.041 1.000 . Uiso c ?
H(7) 0.1781 -0.2237 0.8249 0.041 1.000 . Uiso c ?
H(8) 0.0369 -0.3986 1.0126 0.036 1.000 . Uiso c ?
H(9) 0.0168 -0.4425 0.9503 0.036 1.000 . Uiso c ?
H(10) 0.1384 -0.4435 1.0043 0.041 1.000 . Uiso c ?
H(11) 0.0958 -0.5383 0.9936 0.041 1.000 . Uiso c ?
H(12) 0.1630 -0.5298 0.9213 0.039 1.000 . Uiso c ?
H(13) 0.0944 -0.5131 0.8932 0.039 1.000 . Uiso c ?
H(14) 0.1572 -0.3963 0.8570 0.033 1.000 . Uiso c ?
H(15) 0.1818 -0.3630 0.9206 0.033 1.000 . Uiso c ?
H(16) 0.0608 -0.0701 0.9694 0.050 1.000 . Uiso c ?
H(17) 0.0307 0.0951 0.9724 0.052 1.000 . Uiso c ?
H(18) 0.1964 0.1810 0.9263 0.055 1.000 . Uiso c ?
H(19) 0.2269 0.0156 0.9224 0.053 1.000 . Uiso c ?
H(20) 0.0696 0.2704 0.9852 0.049 1.000 . Uiso c ?
H(21) 0.1288 0.3011 0.9542 0.049 1.000 . Uiso c ?
H(22) 0.0660 0.2759 0.9167 0.049 1.000 . Uiso c ?
H(23) -0.1704 -0.3229 0.8861 0.048 1.000 . Uiso c ?
H(24) -0.2448 -0.2047 0.9080 0.048 1.000 . Uiso c ?
H(25) -0.1199 0.0150 0.8902 0.046 1.000 . Uiso c ?
H(26) -0.0456 -0.1040 0.8695 0.045 1.000 . Uiso c ?
H(27) -0.0400 0.4542 0.8089 0.032 1.000 . Uiso c ?
H(28) -0.0359 0.3787 0.8994 0.044 1.000 . Uiso c ?
H(29) -0.1046 0.4100 0.8783 0.044 1.000 . Uiso c ?
H(30) -0.0569 0.2163 0.8710 0.046 1.000 . Uiso c ?
H(31) -0.1051 0.2498 0.9145 0.046 1.000 . Uiso c ?
H(32) -0.1787 0.2789 0.8387 0.038 1.000 . Uiso c ?
H(33) -0.1543 0.1689 0.8336 0.038 1.000 . Uiso c ?
H(34) -0.0297 0.4949 0.6959 0.054 1.000 . Uiso c ?
H(35) -0.0598 0.4470 0.6376 0.054 1.000 . Uiso c ?
H(36) -0.1078 0.5897 0.6645 0.073 1.000 . Uiso c ?
H(37) -0.1528 0.4976 0.6544 0.073 1.000 . Uiso c ?
H(38) -0.1051 0.5675 0.7641 0.042 1.000 . Uiso c ?
H(39) -0.1746 0.5807 0.7375 0.042 1.000 . Uiso c ?
H(40) -0.1894 0.4119 0.7377 0.038 1.000 . Uiso c ?
H(41) -0.1651 0.4459 0.8012 0.038 1.000 . Uiso c ?
H(42) -0.0610 0.1229 0.7040 0.038 1.000 . Uiso c ?
H(43) -0.0296 -0.0421 0.6987 0.042 1.000 . Uiso c ?
H(44) -0.1992 -0.1347 0.7311 0.048 1.000 . Uiso c ?
H(45) -0.2320 0.0294 0.7368 0.049 1.000 . Uiso c ?
H(46) -0.0857 -0.2382 0.7474 0.047 1.000 . Uiso c ?
H(47) -0.1238 -0.2456 0.6858 0.047 1.000 . Uiso c ?
H(48) -0.0537 -0.2113 0.6907 0.047 1.000 . Uiso c ?
H(49) 0.1682 0.3863 0.7737 0.040 1.000 . Uiso c ?
H(50) 0.2438 0.2678 0.7568 0.044 1.000 . Uiso c ?
H(51) 0.1190 0.0470 0.7722 0.045 1.000 . Uiso c ?
H(52) 0.0430 0.1661 0.7879 0.041 1.000 . Uiso c ?
H(53) 0.0472 -0.4067 0.5118 0.032 1.000 . Uiso c ?
H(54) 0.1133 -0.3524 0.4457 0.043 1.000 . Uiso c ?
H(55) 0.0448 -0.3205 0.4240 0.043 1.000 . Uiso c ?
H(56) 0.1130 -0.1887 0.4153 0.045 1.000 . Uiso c ?
H(57) 0.0641 -0.1615 0.4594 0.045 1.000 . Uiso c ?
H(58) 0.1615 -0.1175 0.4992 0.038 1.000 . Uiso c ?
H(59) 0.1852 -0.2272 0.4913 0.038 1.000 . Uiso c ?
H(60) 0.0601 -0.4081 0.6845 0.052 1.000 . Uiso c ?
H(61) 0.0323 -0.4530 0.6245 0.052 1.000 . Uiso c ?
H(62) 0.1546 -0.4577 0.6698 0.076 1.000 . Uiso c ?
H(63) 0.1098 -0.5495 0.6573 0.076 1.000 . Uiso c ?
H(64) 0.1775 -0.5370 0.5847 0.045 1.000 . Uiso c ?
H(65) 0.1086 -0.5204 0.5576 0.045 1.000 . Uiso c ?
H(66) 0.1714 -0.3967 0.5248 0.035 1.000 . Uiso c ?
H(67) 0.1935 -0.3672 0.5896 0.035 1.000 . Uiso c ?
H(68) 0.0653 -0.0798 0.6283 0.040 1.000 . Uiso c ?
H(69) 0.0327 0.0856 0.6300 0.042 1.000 . Uiso c ?
H(70) 0.2027 0.1789 0.5982 0.043 1.000 . Uiso c ?
H(71) 0.2361 0.0145 0.5945 0.043 1.000 . Uiso c ?
H(72) 0.0718 0.2617 0.6516 0.045 1.000 . Uiso c ?
H(73) 0.1303 0.2954 0.6205 0.045 1.000 . Uiso c ?
H(74) 0.0679 0.2679 0.5830 0.045 1.000 . Uiso c ?
H(75) -0.1633 -0.3534 0.5427 0.037 1.000 . Uiso c ?
H(76) -0.2421 -0.2422 0.5629 0.039 1.000 . Uiso c ?
H(77) -0.1186 -0.0142 0.5656 0.036 1.000 . Uiso c ?
H(78) -0.0404 -0.1261 0.5453 0.033 1.000 . Uiso c ?

loop_
_atom_site_aniso_label
_atom_site_aniso_U_11
_atom_site_aniso_U_22
_atom_site_aniso_U_33
_atom_site_aniso_U_12
_atom_site_aniso_U_13
_atom_site_aniso_U_23
S(13A) 0.0191(3) 0.0184(3) 0.0387(4) -0.0005(2) 0.0030(3) 0.0007(3)
O(12A) 0.029(1) 0.0277(9) 0.037(1) -0.0007(8) 0.0157(8) -0.0076(8)
O(14A) 0.035(1) 0.0267(9) 0.031(1) -0.0029(8) -0.0009(8) 0.0054(8)
O(15A) 0.0193(9) 0.0263(9) 0.068(1) 0.0012(7) 0.0083(9) 0.0014(9)
O(23A) 0.0233(9) 0.0298(9) 0.036(1) 0.0055(7) 0.0035(8) -0.0074(8)
O(25A) 0.032(1) 0.029(1) 0.070(2) -0.0039(8) 0.003(1) -0.012(1)
O(33A) 0.034(1) 0.077(2) 0.055(2) 0.016(1) 0.020(1) 0.005(1)
O(34A) 0.056(1) 0.049(1) 0.107(2) 0.021(1) 0.035(1) 0.007(1)
N(1A) 0.024(1) 0.0173(9) 0.025(1) 0.0005(8) 0.0079(9) -0.0005(8)
N(32A) 0.029(1) 0.058(2) 0.038(2) 0.015(1) 0.007(1) -0.001(1)
N(1C) 0.021(1) 0.021(1) 0.023(1) -0.0049(8) 0.0046(9) -0.0020(9)
C(2A) 0.022(1) 0.015(1) 0.026(2) -0.0006(9) 0.006(1) -0.001(1)
C(2C) 0.019(1) 0.019(1) 0.026(1) -0.0015(9) 0.003(1) -0.001(1)
C(3A) 0.024(1) 0.028(1) 0.034(2) 0.007(1) 0.002(1) -0.011(1)
C(3C) 0.021(1) 0.027(1) 0.032(2) 0.001(1) 0.003(1) -0.011(1)
C(4A) 0.041(2) 0.050(2) 0.027(2) 0.014(1) 0.002(1) -0.010(1)
C(4C) 0.035(2) 0.049(2) 0.024(2) 0.008(1) 0.002(1) -0.011(1)
C(5A) 0.051(2) 0.050(2) 0.024(2) 0.016(1) 0.017(1) 0.005(1)
C(5C) 0.041(2) 0.051(2) 0.023(2) 0.006(1) 0.013(1) 0.003(1)
C(6A) 0.038(2) 0.034(1) 0.034(2) 0.004(1) 0.021(1) 0.006(1)
C(6C) 0.033(1) 0.035(1) 0.028(2) 0.001(1) 0.013(1) 0.003(1)
C(7A) 0.020(1) 0.022(1) 0.024(2) -0.003(1) 0.002(1) -0.006(1)
C(7C) 0.021(1) 0.030(1) 0.026(2) -0.011(1) -0.001(1) -0.005(1)
C(8A) 0.041(2) 0.025(1) 0.024(2) -0.007(1) 0.009(1) -0.001(1)
C(8C) 0.067(2) 0.031(2) 0.033(2) -0.014(1) 0.013(2) -0.003(1)
C(9A) 0.041(2) 0.024(1) 0.038(2) -0.003(1) 0.000(1) 0.002(1)
C(9C) 0.092(3) 0.033(2) 0.063(3) -0.006(2) 0.003(2) 0.010(2)
C(10A) 0.029(1) 0.019(1) 0.049(2) 0.004(1) 0.003(1) 0.000(1)
C(10C) 0.033(2) 0.022(1) 0.056(2) 0.001(1) 0.002(1) 0.001(1)
C(11A) 0.023(1) 0.021(1) 0.039(2) 0.004(1) 0.007(1) -0.003(1)
C(11C) 0.022(1) 0.022(1) 0.044(2) 0.001(1) 0.000(1) -0.001(1)
O(12C) 0.027(1) 0.039(1) 0.034(1) -0.0008(8) 0.0092(8) -0.0047(8)
S(13C) 0.0177(3) 0.0225(3) 0.0331(4) -0.0021(2) 0.0014(3) -0.0009(3)
O(14C) 0.031(1) 0.0298(9) 0.028(1) -0.0046(8) -0.0044(8) 0.0033(8)
O(15C) 0.0182(9) 0.0296(9) 0.057(1) -0.0001(7) 0.0068(9) -0.0014(9)
C(16A) 0.022(1) 0.020(1) 0.034(2) -0.003(1) 0.001(1) 0.000(1)
C(16C) 0.023(1) 0.023(1) 0.031(2) -0.005(1) 0.003(1) -0.003(1)
C(17A) 0.040(2) 0.023(1) 0.068(2) -0.004(1) 0.028(2) -0.001(1)
C(17C) 0.025(1) 0.027(1) 0.051(2) -0.002(1) 0.011(1) 0.000(1)
C(18A) 0.039(2) 0.026(1) 0.070(2) 0.004(1) 0.031(2) 0.000(1)
C(18C) 0.030(1) 0.031(1) 0.046(2) 0.004(1) 0.009(1) -0.002(1)
C(19A) 0.032(1) 0.021(1) 0.030(2) 0.001(1) 0.005(1) -0.002(1)
C(19C) 0.039(2) 0.025(1) 0.024(2) 0.001(1) 0.000(1) -0.001(1)
C(20A) 0.033(2) 0.020(1) 0.088(3) -0.006(1) 0.016(2) -0.002(1)
C(20C) 0.032(2) 0.024(1) 0.052(2) -0.007(1) 0.008(1) -0.001(1)
C(21A) 0.022(1) 0.021(1) 0.092(3) -0.003(1) 0.017(2) 0.000(1)
C(21C) 0.022(1) 0.029(1) 0.056(2) -0.006(1) 0.007(1) -0.002(1)
C(22A) 0.049(2) 0.022(1) 0.053(2) 0.004(1) 0.015(2) 0.000(1)
C(22C) 0.048(2) 0.028(1) 0.036(2) 0.006(1) 0.005(1) -0.003(1)
O(23C) 0.0180(9) 0.0295(9) 0.033(1) 0.0009(7) 0.0018(8) -0.0052(8)
C(24A) 0.022(1) 0.036(2) 0.030(2) -0.003(1) -0.003(1) -0.014(1)
C(24C) 0.022(1) 0.033(2) 0.026(2) -0.007(1) -0.003(1) -0.006(1)
O(25C) 0.032(1) 0.028(1) 0.064(2) -0.0049(8) 0.007(1) -0.0098(9)
C(26A) 0.023(1) 0.035(1) 0.027(2) 0.002(1) -0.005(1) -0.007(1)
C(26C) 0.021(1) 0.031(1) 0.020(1) 0.000(1) 0.000(1) -0.001(1)
C(27A) 0.025(1) 0.042(2) 0.053(2) -0.003(1) 0.000(1) -0.012(1)
C(27C) 0.025(1) 0.033(1) 0.035(2) -0.006(1) 0.001(1) -0.005(1)
C(28A) 0.021(1) 0.058(2) 0.046(2) -0.002(1) 0.003(1) -0.006(1)
C(28C) 0.019(1) 0.042(2) 0.036(2) -0.004(1) 0.003(1) 0.002(1)
C(29A) 0.023(1) 0.043(2) 0.026(2) 0.011(1) 0.001(1) -0.002(1)
C(29C) 0.023(1) 0.035(1) 0.025(2) 0.005(1) 0.004(1) 0.008(1)
C(30A) 0.030(2) 0.035(2) 0.054(2) 0.005(1) 0.011(1) -0.001(1)
C(30C) 0.025(1) 0.028(1) 0.037(2) 0.000(1) 0.008(1) 0.003(1)
C(31A) 0.025(1) 0.038(2) 0.050(2) 0.006(1) 0.010(1) -0.001(1)
C(31C) 0.020(1) 0.032(1) 0.033(2) -0.002(1) 0.004(1) -0.002(1)
N(32C) 0.030(1) 0.044(1) 0.037(2) 0.008(1) 0.012(1) 0.012(1)
O(33C) 0.051(1) 0.038(1) 0.099(2) 0.012(1) 0.038(1) 0.018(1)
O(34C) 0.029(1) 0.056(1) 0.062(2) 0.0015(9) 0.020(1) 0.007(1)
N(1B) 0.021(1) 0.022(1) 0.025(1) -0.0027(8) 0.0070(9) -0.0008(9)
C(2B) 0.020(1) 0.016(1) 0.029(2) -0.0041(9) 0.007(1) -0.003(1)
C(3B) 0.024(1) 0.026(1) 0.031(2) 0.000(1) 0.008(1) -0.007(1)
C(4B) 0.035(2) 0.050(2) 0.026(2) 0.000(1) 0.009(1) -0.010(1)
C(5B) 0.044(2) 0.052(2) 0.022(2) 0.000(1) 0.014(1) 0.002(1)
C(6B) 0.034(1) 0.029(1) 0.034(2) -0.003(1) 0.018(1) 0.001(1)
C(7B) 0.022(1) 0.030(1) 0.023(2) -0.008(1) 0.001(1) -0.005(1)
C(8B) 0.072(2) 0.032(2) 0.035(2) -0.011(1) 0.022(2) 0.000(1)
C(9B) 0.090(3) 0.035(2) 0.058(2) 0.001(2) 0.010(2) 0.014(2)
C(10B) 0.033(2) 0.022(1) 0.053(2) 0.001(1) 0.006(1) 0.002(1)
C(11B) 0.024(1) 0.023(1) 0.049(2) 0.001(1) 0.009(1) 0.002(1)
O(12B) 0.026(1) 0.038(1) 0.030(1) -0.0009(8) 0.0097(8) -0.0059(8)
S(13B) 0.0178(3) 0.0218(3) 0.0387(4) -0.0019(3) 0.0036(3) -0.0017(3)
O(14B) 0.031(1) 0.0308(9) 0.032(1) -0.0034(8) -0.0030(8) 0.0030(8)
O(15B) 0.0181(9) 0.0286(9) 0.063(1) -0.0013(7) 0.0095(9) -0.0038(9)
C(16B) 0.022(1) 0.020(1) 0.032(2) -0.003(1) 0.002(1) -0.002(1)
C(17B) 0.026(1) 0.023(1) 0.050(2) -0.004(1) 0.011(1) -0.002(1)
C(18B) 0.027(1) 0.033(1) 0.048(2) 0.004(1) 0.011(1) -0.004(1)
C(19B) 0.040(2) 0.024(1) 0.023(2) 0.001(1) 0.000(1) -0.002(1)
C(20B) 0.034(2) 0.025(1) 0.060(2) -0.008(1) 0.011(1) -0.003(1)
C(21B) 0.026(1) 0.029(1) 0.067(2) -0.005(1) 0.011(1) -0.003(1)
C(22B) 0.053(2) 0.028(1) 0.038(2) 0.004(1) 0.005(1) -0.002(1)
O(23B) 0.0202(9) 0.0306(9) 0.031(1) -0.0006(7) 0.0066(8) -0.0020(8)
C(24B) 0.020(1) 0.037(2) 0.024(2) -0.005(1) 0.000(1) -0.007(1)
O(25B) 0.032(1) 0.030(1) 0.060(1) -0.0095(8) 0.0124(9) -0.0093(9)
C(26B) 0.020(1) 0.039(1) 0.020(1) -0.004(1) 0.000(1) -0.003(1)
C(27B) 0.024(1) 0.045(2) 0.033(2) -0.008(1) 0.000(1) -0.006(1)
C(28B) 0.018(1) 0.056(2) 0.035(2) -0.003(1) 0.001(1) 0.000(1)
C(29B) 0.021(1) 0.053(2) 0.024(2) 0.010(1) 0.005(1) 0.004(1)
C(30B) 0.031(2) 0.038(2) 0.046(2) 0.005(1) 0.011(1) 0.007(1)
C(31B) 0.021(1) 0.044(2) 0.039(2) 0.000(1) 0.009(1) 0.004(1)
N(32B) 0.031(1) 0.061(2) 0.040(2) 0.016(1) 0.009(1) 0.012(1)
O(33B) 0.057(2) 0.061(2) 0.112(2) 0.027(1) 0.040(1) 0.030(1)
O(34B) 0.026(1) 0.077(1) 0.052(1) 0.007(1) 0.015(1) 0.004(1)

loop_
_geom_bond_atom_site_label_1
_geom_bond_atom_site_label_2
_geom_bond_distance
_geom_bond_site_symmetry_1
_geom_bond_site_symmetry_2
_geom_bond_publ_flag
S(13A) O(14A) 1.431(2) . . yes
S(13A) O(15A) 1.436(2) . . yes
S(13A) N(1A) 1.656(2) . . yes
S(13A) C(16A) 1.763(2) . . yes
O(12A) C(7A) 1.205(2) . . yes
O(23A) C(3A) 1.457(3) . . yes
O(23A) C(24A) 1.342(3) . . yes
O(25A) C(24A) 1.207(3) . . yes
O(33A) N(32A) 1.225(3) . . yes
O(34A) N(32A) 1.217(3) . . yes
N(1A) C(2A) 1.493(3) . . yes
N(1A) C(6A) 1.482(3) . . yes
N(32A) C(29A) 1.475(3) . . yes
N(1C) C(2C) 1.495(3) . . yes
N(1C) C(6C) 1.483(3) . . yes
N(1C) S(13C) 1.650(2) . . yes
C(2A) C(3A) 1.558(3) . . yes
C(2A) C(7A) 1.551(3) . . yes
C(2A) C(11A) 1.552(3) . . yes
C(2C) C(3C) 1.562(3) . . yes
C(2C) C(7C) 1.546(3) . . yes
C(2C) C(11C) 1.544(3) . . yes
C(3A) C(4A) 1.509(4) . . yes
C(3A) H(1) 0.98 . . no
C(3C) C(4C) 1.516(4) . . yes
C(3C) O(23C) 1.455(3) . . yes
C(3C) H(53) 0.98 . . no
C(4A) C(5A) 1.517(4) . . yes
C(4A) H(2) 0.98 . . no
C(4A) H(3) 0.98 . . no
C(4C) C(5C) 1.516(4) . . yes
C(4C) H(54) 0.98 . . no
C(4C) H(55) 0.98 . . no
C(5A) C(6A) 1.506(4) . . yes
C(5A) H(4) 0.98 . . no
C(5A) H(5) 0.98 . . no
C(5C) C(6C) 1.505(4) . . yes
C(5C) H(56) 0.98 . . no
C(5C) H(57) 0.98 . . no
C(6A) H(6) 0.98 . . no
C(6A) H(7) 0.98 . . no
C(6C) H(58) 0.98 . . no
C(6C) H(59) 0.98 . . no
C(7A) C(8A) 1.507(3) . . yes
C(7C) C(8C) 1.495(3) . . yes
C(7C) O(12C) 1.209(3) . . yes
C(8A) C(9A) 1.523(3) . . yes
C(8A) H(8) 0.98 . . no
C(8A) H(9) 0.98 . . no
C(8C) C(9C) 1.470(4) . . yes
C(8C) H(60) 0.98 . . no
C(8C) H(61) 0.98 . . no
C(9A) C(10A) 1.517(4) . . yes
C(9A) H(10) 0.98 . . no
C(9A) H(11) 0.98 . . no
C(9C) C(10C) 1.524(4) . . yes
C(9C) H(62) 0.98 . . no
C(9C) H(63) 0.98 . . no
C(10A) C(11A) 1.520(3) . . yes
C(10A) H(12) 0.98 . . no
C(10A) H(13) 0.98 . . no
C(10C) C(11C) 1.528(3) . . yes
C(10C) H(64) 0.98 . . no
C(10C) H(65) 0.98 . . no
C(11A) H(14) 0.98 . . no
C(11A) H(15) 0.98 . . no
C(11C) H(66) 0.98 . . no
C(11C) H(67) 0.98 . . no
S(13C) O(14C) 1.433(2) . . yes
S(13C) O(15C) 1.440(2) . . yes
S(13C) C(16C) 1.759(2) . . yes
C(16A) C(17A) 1.374(3) . . yes
C(16A) C(21A) 1.373(3) . . yes
C(16C) C(17C) 1.387(3) . . yes
C(16C) C(21C) 1.386(3) . . yes
C(17A) C(18A) 1.380(3) . . yes
C(17A) H(16) 0.98 . . no
C(17C) C(18C) 1.386(3) . . yes
C(17C) H(68) 0.98 . . no
C(18A) C(19A) 1.385(3) . . yes
C(18A) H(17) 0.98 . . no
C(18C) C(19C) 1.386(3) . . yes
C(18C) H(69) 0.98 . . no
C(19A) C(20A) 1.366(3) . . yes
C(19A) C(22A) 1.500(3) . . yes
C(19C) C(20C) 1.378(3) . . yes
C(19C) C(22C) 1.501(3) . . yes
C(20A) C(21A) 1.384(3) . . yes
C(20A) H(18) 0.98 . . no
C(20C) C(21C) 1.385(3) . . yes
C(20C) H(70) 0.98 . . no
C(21A) H(19) 0.98 . . no
C(21C) H(71) 0.98 . . no
C(22A) H(20) 0.98 . . no
C(22A) H(21) 0.98 . . no
C(22A) H(22) 0.98 . . no
C(22C) H(72) 0.98 . . no
C(22C) H(73) 0.98 . . no
C(22C) H(74) 0.98 . . no
O(23C) C(24C) 1.347(3) . . yes
C(24A) C(26A) 1.493(3) . . yes
C(24C) O(25C) 1.205(3) . . yes
C(24C) C(26C) 1.489(3) . . yes
C(26A) C(27A) 1.384(3) . . yes
C(26A) C(31A) 1.384(3) . . yes
C(26C) C(27C) 1.391(3) . . yes
C(26C) C(31C) 1.392(3) . . yes
C(27A) C(28A) 1.390(4) . . yes
C(27A) H(23) 0.98 . . no
C(27C) C(28C) 1.385(3) . . yes
C(27C) H(75) 0.98 . . no
C(28A) C(29A) 1.370(4) . . yes
C(28A) H(24) 0.98 . . no
C(28C) C(29C) 1.384(3) . . yes
C(28C) H(76) 0.98 . . no
C(29A) C(30A) 1.379(3) . . yes
C(29C) C(30C) 1.380(3) . . yes
C(29C) N(32C) 1.476(3) . . yes
C(30A) C(31A) 1.385(3) . . yes
C(30A) H(25) 0.98 . . no
C(30C) C(31C) 1.385(3) . . yes
C(30C) H(77) 0.98 . . no
C(31A) H(26) 0.98 . . no
C(31C) H(78) 0.98 . . no
N(32C) O(33C) 1.219(3) . . yes
N(32C) O(34C) 1.219(2) . . yes
N(1B) C(2B) 1.490(3) . . yes
N(1B) C(6B) 1.488(3) . . yes
N(1B) S(13B) 1.652(2) . . yes
C(2B) C(3B) 1.549(3) . . yes
C(2B) C(7B) 1.550(3) . . yes
C(2B) C(11B) 1.548(3) . . yes
C(3B) C(4B) 1.507(3) . . yes
C(3B) O(23B) 1.457(3) . . yes
C(3B) H(27) 0.98 . . no
C(4B) C(5B) 1.521(4) . . yes
C(4B) H(28) 0.98 . . no
C(4B) H(29) 0.98 . . no
C(5B) C(6B) 1.508(4) . . yes
C(5B) H(30) 0.98 . . no
C(5B) H(31) 0.98 . . no
C(6B) H(32) 0.98 . . no
C(6B) H(33) 0.98 . . no
C(7B) C(8B) 1.502(4) . . yes
C(7B) O(12B) 1.206(3) . . yes
C(8B) C(9B) 1.464(4) . . yes
C(8B) H(34) 0.98 . . no
C(8B) H(35) 0.98 . . no
C(9B) C(10B) 1.517(4) . . yes
C(9B) H(36) 0.98 . . no
C(9B) H(37) 0.98 . . no
C(10B) C(11B) 1.523(3) . . yes
C(10B) H(38) 0.98 . . no
C(10B) H(39) 0.98 . . no
C(11B) H(40) 0.98 . . no
C(11B) H(41) 0.98 . . no
S(13B) O(14B) 1.437(2) . . yes
S(13B) O(15B) 1.436(2) . . yes
S(13B) C(16B) 1.757(2) . . yes
C(16B) C(17B) 1.390(3) . . yes
C(16B) C(21B) 1.383(3) . . yes
C(17B) C(18B) 1.382(3) . . yes
C(17B) H(42) 0.98 . . no
C(18B) C(19B) 1.391(3) . . yes
C(18B) H(43) 0.98 . . no
C(19B) C(20B) 1.368(3) . . yes
C(19B) C(22B) 1.506(3) . . yes
C(20B) C(21B) 1.384(3) . . yes
C(20B) H(44) 0.98 . . no
C(21B) H(45) 0.98 . . no
C(22B) H(46) 0.98 . . no
C(22B) H(47) 0.98 . . no
C(22B) H(48) 0.98 . . no
O(23B) C(24B) 1.342(3) . . yes
C(24B) O(25B) 1.204(3) . . yes
C(24B) C(26B) 1.492(3) . . yes
C(26B) C(27B) 1.391(3) . . yes
C(26B) C(31B) 1.391(3) . . yes
C(27B) C(28B) 1.380(4) . . yes
C(27B) H(49) 0.98 . . no
C(28B) C(29B) 1.379(4) . . yes
C(28B) H(50) 0.98 . . no
C(29B) C(30B) 1.375(3) . . yes
C(29B) N(32B) 1.481(3) . . yes
C(30B) C(31B) 1.386(3) . . yes
C(30B) H(51) 0.98 . . no
C(31B) H(52) 0.98 . . no
N(32B) O(33B) 1.224(3) . . yes
N(32B) O(34B) 1.219(3) . . yes
